data_2023234
loop_
_publ_author_name
'Tonoyan, Gayane S.'
'Giester, Gerald'
'Ghazaryan, Vahram V.'
'Chilingaryan, Ruben Yu.'
'Margaryan, Arthur A.'
'Mkrtchyan, Artak H.'
'Petrosyan, Aram M.'

_publ_section_title
;
 Crystal structure of hexaglycinium dodecaiodotriplumbate
;
_journal_coeditor_code JY2048
_journal_issue 9
_journal_name_full 'Acta Crystallographica Section E Crystallographic Communications'
_journal_paper_doi 10.1107/S2056989024007606
_journal_volume 80
_journal_year 2024
_chemical_formula_iupac '(C2 H6 N O2)6 [Pb3 I12]'
_chemical_formula_moiety '6(C2 H6 N O2 +), I12 Pb3 6-'
_chemical_formula_sum 'C12 H36 I12 N6 O12 Pb3'
_chemical_formula_weight 2600.84
_chemical_name_common 'hexaglycinium dodecaiodo-triplumbate '
_chemical_name_systematic
;
Hexaglycinium tetra-\m-iodido-octaiodidotriplumbate
;
_space_group_crystal_system triclinic
_space_group_IT_number 2
_space_group_name_Hall '-P 1'
_space_group_name_H-M_alt 'P -1'
_atom_sites_solution_hydrogens geom
_atom_sites_solution_primary direct
_atom_sites_solution_secondary difmap
_audit_creation_method SHELXL-2019/3
_cell_angle_alpha 105.900(2)
_cell_angle_beta 92.647(2)
_cell_angle_gamma 111.477(2)
_cell_formula_units_Z 1
_cell_length_a 8.5437(5)
_cell_length_b 11.2672(7)
_cell_length_c 14.8534(9)
_cell_measurement_reflns_used 9918
_cell_measurement_temperature 200(2)
_cell_measurement_theta_max 32.87
_cell_measurement_theta_min 2.60
_cell_volume 1262.40(13)
_computing_cell_refinement
;
APEX5 Bruker (2024)
;
_computing_data_collection
;
APEX5 Bruker (2024)
;
_computing_data_reduction
;
APEX5 Bruker (2024)
;
_computing_publication_material
;
<i>ShelXle</i> (H\"ubschle <i>et al.</i>, 2011)
;
_computing_structure_refinement
;
<i>SHELXL2019/2</i> (Sheldrick, 2015b)
;
_computing_structure_solution
;
<i>SHELXT2018/2</i> (Sheldrick, 2015a)
;
_diffrn_ambient_temperature 200(2)
_diffrn_measured_fraction_theta_full 1.000
_diffrn_measured_fraction_theta_max 0.996
_diffrn_measurement_device_type 'Bruker APEXII CCD'
_diffrn_measurement_method '\f and \w scans'
_diffrn_radiation_type MoK\a
_diffrn_radiation_wavelength 0.71073
_diffrn_reflns_av_R_equivalents 0.0293
_diffrn_reflns_av_unetI/netI 0.0220
_diffrn_reflns_limit_h_max 13
_diffrn_reflns_limit_h_min -13
_diffrn_reflns_limit_k_max 17
_diffrn_reflns_limit_k_min -17
_diffrn_reflns_limit_l_max 22
_diffrn_reflns_limit_l_min -22
_diffrn_reflns_number 54402
_diffrn_reflns_theta_full 25.242
_diffrn_reflns_theta_max 33.210
_diffrn_reflns_theta_min 2.045
_exptl_absorpt_coefficient_mu 17.358
_exptl_absorpt_correction_T_max 0.746
_exptl_absorpt_correction_T_min 0.548
_exptl_absorpt_correction_type multi-scan
_exptl_absorpt_process_details
;
(SADABS; Krause <i>et al.</i>,  2015)
;
_exptl_crystal_colour yellow
_exptl_crystal_density_diffrn 3.421
_exptl_crystal_description block
_exptl_crystal_F_000 1128
_exptl_crystal_size_max 0.1
_exptl_crystal_size_mid 0.08
_exptl_crystal_size_min 0.06
_refine_diff_density_max 2.294
_refine_diff_density_min -2.485
_refine_ls_extinction_coef 0.00049(2)
_refine_ls_extinction_expression Fc^*^=kFc[1+0.001xFc^2^\l^3^/sin(2\q)]^-1/4^
_refine_ls_extinction_method
;
<i>SHELXL2019/2</i> (Sheldrick 2015b)
;
_refine_ls_goodness_of_fit_ref 1.028
_refine_ls_hydrogen_treatment mixed
_refine_ls_matrix_type full
_refine_ls_number_parameters 215
_refine_ls_number_reflns 9640
_refine_ls_number_restraints 0
_refine_ls_restrained_S_all 1.028
_refine_ls_R_factor_all 0.0289
_refine_ls_R_factor_gt 0.0216
_refine_ls_shift/su_max 0.002
_refine_ls_shift/su_mean 0.000
_refine_ls_structure_factor_coef Fsqd
_refine_ls_weighting_details 'w=1/[\s^2^(Fo^2^)+(0.0087P)^2^+2.5693P] where P=(Fo^2^+2Fc^2^)/3'
_refine_ls_weighting_scheme calc
_refine_ls_wR_factor_gt 0.0370
_refine_ls_wR_factor_ref 0.0385
_reflns_number_gt 8389
_reflns_number_total 9640
_reflns_threshold_expression 'I > 2\s(I)'
_cod_data_source_file jy2048.cif
_cod_data_source_block I
_cod_database_code 2023234
_shelx_space_group_comment
;
The symmetry employed for this shelxl refinement is uniquely defined
by the following loop, which should always be used as a source of
symmetry information in preference to the above space-group names.
They are only intended as comments.
;

loop_
_space_group_symop_operation_xyz
'x, y, z'
'-x, -y, -z'

loop_
_atom_site_type_symbol
_atom_site_label
_atom_site_fract_x
_atom_site_fract_y
_atom_site_fract_z
_atom_site_U_iso_or_equiv
_atom_site_adp_type
_atom_site_calc_flag
_atom_site_occupancy
_atom_site_disorder_assembly
_atom_site_disorder_group
Pb Pb1 0.500000 0.500000 0.500000 0.02041(3) Uani d 1 . .
Pb Pb2 0.38342(2) 0.18885(2) 0.25654(2) 0.02316(3) Uani d 1 . .
I I1 0.19064(2) 0.40522(2) 0.33606(2) 0.02537(4) Uani d 1 . .
I I2 0.74935(2) 0.46827(2) 0.34936(2) 0.02390(4) Uani d 1 . .
I I3 0.41471(2) 0.19237(2) 0.49364(2) 0.02463(4) Uani d 1 . .
I I4 0.42551(3) 0.22381(2) 0.06337(2) 0.03591(5) Uani d 1 . .
I I5 0.03007(3) -0.03864(2) 0.16590(2) 0.03305(5) Uani d 1 . .
I I6 0.59810(3) 0.01929(2) 0.23522(2) 0.03749(6) Uani d 1 . .
O O1A 1.0289(4) 0.4863(2) 0.11937(18) 0.0392(6) Uani d 1 . .
H H1A 1.044(5) 0.540(3) 0.0923(19) 0.059 Uiso calc 1 . .
O O2A 0.8915(4) 0.3408(2) -0.02294(17) 0.0389(6) Uani d 1 . .
C C1A 0.9400(4) 0.3667(3) 0.0605(2) 0.0263(6) Uani d 1 . .
C C2A 0.9034(5) 0.2593(3) 0.1076(2) 0.0330(7) Uani d 1 . .
H H21A 1.011081 0.252552 0.127759 0.040 Uiso calc 1 . .
H H22A 0.852011 0.282924 0.164719 0.040 Uiso calc 1 . .
N N1A 0.7854(4) 0.1293(3) 0.0409(2) 0.0366(7) Uani d 1 . .
H H11A 0.774867 0.062872 0.066806 0.055 Uiso calc 1 . .
H H12A 0.826984 0.112846 -0.014398 0.055 Uiso calc 1 . .
H H13A 0.681464 0.132077 0.029277 0.055 Uiso calc 1 . .
O O1B 0.6686(3) 0.5891(3) 0.10354(18) 0.0352(6) Uani d 1 . .
H H1B 0.6483(17) 0.542(5) 0.048(3) 0.053 Uiso calc 1 . .
O O2B 0.3916(3) 0.5535(3) 0.07956(16) 0.0347(5) Uani d 1 . .
C C1B 0.5289(4) 0.5982(3) 0.1296(2) 0.0270(6) Uani d 1 . .
C C2B 0.5538(5) 0.6726(4) 0.2331(2) 0.0316(7) Uani d 1 . .
H H21B 0.578315 0.619973 0.271200 0.038 Uiso calc 1 . .
H H22B 0.652301 0.759908 0.248893 0.038 Uiso calc 1 . .
N N1B 0.3990(4) 0.6954(3) 0.2566(2) 0.0316(6) Uani d 1 . .
H H11B 0.404495 0.721763 0.320722 0.047 Uiso calc 1 . .
H H12B 0.305401 0.618023 0.229916 0.047 Uiso calc 1 . .
H H13B 0.391713 0.760631 0.233660 0.047 Uiso calc 1 . .
O O1C 1.0019(3) 0.1093(3) 0.6226(2) 0.0377(6) Uani d 1 . .
H H1C 0.985(5) 0.104(4) 0.681(3) 0.057 Uiso calc 1 . .
O O2C 0.8283(3) 0.2202(3) 0.64327(18) 0.0373(6) Uani d 1 . .
N N1C 0.8615(4) 0.2696(3) 0.4769(2) 0.0352(7) Uani d 1 . .
H H11C 0.867623 0.269306 0.415860 0.053 Uiso calc 1 . .
H H12C 0.923265 0.353762 0.517012 0.053 Uiso calc 1 . .
H H13C 0.750789 0.243678 0.485806 0.053 Uiso calc 1 . .
C C1C 0.9138(4) 0.1728(3) 0.5965(2) 0.0268(6) Uani d 1 . .
C C2C 0.9311(4) 0.1753(4) 0.4965(2) 0.0304(7) Uani d 1 . .
H H21C 1.052603 0.204456 0.488863 0.037 Uiso calc 1 . .
H H22C 0.867896 0.084242 0.451120 0.037 Uiso calc 1 . .

loop_
_atom_site_aniso_label
_atom_site_aniso_U_11
_atom_site_aniso_U_22
_atom_site_aniso_U_33
_atom_site_aniso_U_12
_atom_site_aniso_U_13
_atom_site_aniso_U_23
Pb1 0.01827(7) 0.02247(7) 0.01990(7) 0.00920(6) 0.00231(5) 0.00423(6)
Pb2 0.02567(6) 0.02343(6) 0.02006(5) 0.01115(4) 0.00307(4) 0.00437(4)
I1 0.02081(9) 0.02978(10) 0.02544(9) 0.01089(8) -0.00022(7) 0.00788(8)
I2 0.02197(9) 0.02590(10) 0.02631(9) 0.01158(7) 0.00746(7) 0.00847(7)
I3 0.02360(9) 0.02525(10) 0.02430(9) 0.00811(7) 0.00517(7) 0.00853(7)
I4 0.04911(14) 0.02858(11) 0.02416(10) 0.00690(10) 0.00171(9) 0.01154(8)
I5 0.02567(10) 0.03563(12) 0.03222(11) 0.00594(9) 0.00550(8) 0.01039(9)
I6 0.04793(14) 0.03453(12) 0.04935(14) 0.02767(11) 0.02635(11) 0.02394(11)
O1A 0.0489(16) 0.0251(12) 0.0306(13) 0.0009(11) -0.0040(11) 0.0096(10)
O2A 0.0541(16) 0.0256(12) 0.0280(12) 0.0052(11) -0.0012(11) 0.0104(10)
C1A 0.0240(14) 0.0240(15) 0.0280(15) 0.0063(12) 0.0050(12) 0.0083(12)
C2A 0.0415(19) 0.0234(16) 0.0288(16) 0.0057(14) 0.0033(14) 0.0099(13)
N1A 0.0476(18) 0.0240(14) 0.0322(15) 0.0063(13) 0.0139(13) 0.0092(12)
O1B 0.0322(13) 0.0411(15) 0.0307(12) 0.0164(11) 0.0089(10) 0.0055(11)
O2B 0.0351(13) 0.0478(15) 0.0253(11) 0.0217(12) 0.0083(10) 0.0096(11)
C1B 0.0346(17) 0.0278(16) 0.0269(15) 0.0170(14) 0.0112(13) 0.0137(13)
C2B 0.0414(19) 0.0333(18) 0.0260(15) 0.0214(15) 0.0051(13) 0.0093(13)
N1B 0.0427(17) 0.0304(15) 0.0267(13) 0.0176(13) 0.0148(12) 0.0107(12)
O1C 0.0382(14) 0.0470(16) 0.0442(15) 0.0249(12) 0.0123(11) 0.0273(13)
O2C 0.0384(14) 0.0449(15) 0.0391(14) 0.0247(12) 0.0158(11) 0.0166(12)
N1C 0.0302(15) 0.0430(17) 0.0437(17) 0.0180(13) 0.0108(13) 0.0254(14)
C1C 0.0216(14) 0.0259(15) 0.0329(16) 0.0064(12) 0.0034(12) 0.0134(13)
C2C 0.0298(16) 0.0336(18) 0.0345(17) 0.0163(14) 0.0081(13) 0.0151(14)

loop_
_atom_type_symbol
_atom_type_description
_atom_type_scat_dispersion_real
_atom_type_scat_dispersion_imag
_atom_type_scat_source
C C 0.0033 0.0016 'International Tables Vol C Tables 4.2.6.8 and 6.1.1.4'
H H 0.0000 0.0000 'International Tables Vol C Tables 4.2.6.8 and 6.1.1.4'
I I -0.4742 1.8119 'International Tables Vol C Tables 4.2.6.8 and 6.1.1.4'
N N 0.0061 0.0033 'International Tables Vol C Tables 4.2.6.8 and 6.1.1.4'
O O 0.0106 0.0060 'International Tables Vol C Tables 4.2.6.8 and 6.1.1.4'
Pb Pb -3.3944 10.1111 'International Tables Vol C Tables 4.2.6.8 and 6.1.1.4'

loop_
_geom_angle_atom_site_label_1
_geom_angle_atom_site_label_2
_geom_angle_atom_site_label_3
_geom_angle_site_symmetry_1
_geom_angle_site_symmetry_3
_geom_angle
_geom_angle_publ_flag
I1 Pb1 I1 2_666 . 180.0 ?
I1 Pb1 I2 2_666 2_666 91.363(7) ?
I1 Pb1 I2 . 2_666 88.637(8) ?
I1 Pb1 I2 2_666 . 88.637(7) ?
I1 Pb1 I2 . . 91.363(7) ?
I2 Pb1 I2 2_666 . 180.0 ?
I1 Pb1 I3 2_666 . 88.797(5) ?
I1 Pb1 I3 . . 91.203(5) ?
I2 Pb1 I3 2_666 . 91.693(5) ?
I2 Pb1 I3 . . 88.307(5) ?
I1 Pb1 I3 2_666 2_666 91.203(5) ?
I1 Pb1 I3 . 2_666 88.797(6) ?
I2 Pb1 I3 2_666 2_666 88.307(5) ?
I2 Pb1 I3 . 2_666 91.693(5) ?
I3 Pb1 I3 . 2_666 180.0 ?
I4 Pb2 I6 . . 92.576(7) ?
I4 Pb2 I5 . . 88.198(8) ?
I6 Pb2 I5 . . 98.865(9) ?
I4 Pb2 I1 . . 98.685(7) ?
I6 Pb2 I1 . . 166.133(7) ?
I5 Pb2 I1 . . 89.602(8) ?
I4 Pb2 I2 . . 88.550(7) ?
I6 Pb2 I2 . . 88.468(8) ?
I5 Pb2 I2 . . 172.104(7) ?
I1 Pb2 I2 . . 83.779(8) ?
Pb1 I1 Pb2 . . 76.444(6) ?
Pb1 I2 Pb2 . . 75.892(6) ?
C1A O1A H1A . . 109.5 ?
O2A C1A O1A . . 125.6(3) ?
O2A C1A C2A . . 122.0(3) ?
O1A C1A C2A . . 112.4(3) ?
N1A C2A C1A . . 109.8(3) ?
N1A C2A H21A . . 109.7 ?
C1A C2A H21A . . 109.7 ?
N1A C2A H22A . . 109.7 ?
C1A C2A H22A . . 109.7 ?
H21A C2A H22A . . 108.2 ?
C2A N1A H11A . . 109.5 ?
C2A N1A H12A . . 109.5 ?
H11A N1A H12A . . 109.5 ?
C2A N1A H13A . . 109.5 ?
H11A N1A H13A . . 109.5 ?
H12A N1A H13A . . 109.5 ?
C1B O1B H1B . . 109.5 ?
O2B C1B O1B . . 126.6(3) ?
O2B C1B C2B . . 121.3(3) ?
O1B C1B C2B . . 112.1(3) ?
N1B C2B C1B . . 110.1(3) ?
N1B C2B H21B . . 109.6 ?
C1B C2B H21B . . 109.6 ?
N1B C2B H22B . . 109.6 ?
C1B C2B H22B . . 109.6 ?
H21B C2B H22B . . 108.2 ?
C2B N1B H11B . . 109.5 ?
C2B N1B H12B . . 109.5 ?
H11B N1B H12B . . 109.5 ?
C2B N1B H13B . . 109.5 ?
H11B N1B H13B . . 109.5 ?
H12B N1B H13B . . 109.5 ?
C1C O1C H1C . . 109.5 ?
C2C N1C H11C . . 109.5 ?
C2C N1C H12C . . 109.5 ?
H11C N1C H12C . . 109.5 ?
C2C N1C H13C . . 109.5 ?
H11C N1C H13C . . 109.5 ?
H12C N1C H13C . . 109.5 ?
O2C C1C O1C . . 126.1(3) ?
O2C C1C C2C . . 123.3(3) ?
O1C C1C C2C . . 110.6(3) ?
N1C C2C C1C . . 108.8(3) ?
N1C C2C H21C . . 109.9 ?
C1C C2C H21C . . 109.9 ?
N1C C2C H22C . . 109.9 ?
C1C C2C H22C . . 109.9 ?
H21C C2C H22C . . 108.3 ?

loop_
_geom_bond_atom_site_label_1
_geom_bond_atom_site_label_2
_geom_bond_site_symmetry_2
_geom_bond_distance
_geom_bond_publ_flag
Pb1 I1 2_666 3.1575(3) ?
Pb1 I1 . 3.1575(2) ?
Pb1 I2 2_666 3.1988(2) ?
Pb1 I2 . 3.1988(2) ?
Pb1 I3 . 3.2432(3) ?
Pb1 I3 2_666 3.2432(3) ?
Pb2 I4 . 3.0213(3) ?
Pb2 I6 . 3.0663(3) ?
Pb2 I5 . 3.0926(3) ?
Pb2 I1 . 3.4049(3) ?
Pb2 I2 . 3.4063(3) ?
O1A C1A . 1.304(4) ?
O1A H1A . 0.79(5) ?
O2A C1A . 1.209(4) ?
C1A C2A . 1.502(4) ?
C2A N1A . 1.474(4) ?
C2A H21A . 0.9900 ?
C2A H22A . 0.9900 ?
N1A H11A . 0.9100 ?
N1A H12A . 0.9100 ?
N1A H13A . 0.9100 ?
O1B C1B . 1.302(4) ?
O1B H1B . 0.82(5) ?
O2B C1B . 1.210(4) ?
C1B C2B . 1.499(4) ?
C2B N1B . 1.476(4) ?
C2B H21B . 0.9900 ?
C2B H22B . 0.9900 ?
N1B H11B . 0.9100 ?
N1B H12B . 0.9100 ?
N1B H13B . 0.9100 ?
O1C C1C . 1.322(4) ?
O1C H1C . 0.90(5) ?
O2C C1C . 1.196(4) ?
N1C C2C . 1.477(4) ?
N1C H11C . 0.9100 ?
N1C H12C . 0.9100 ?
N1C H13C . 0.9100 ?
C1C C2C . 1.507(5) ?
C2C H21C . 0.9900 ?
C2C H22C . 0.9900 ?

loop_
_geom_hbond_atom_site_label_D
_geom_hbond_atom_site_label_H
_geom_hbond_atom_site_label_A
_geom_hbond_site_symmetry_A
_geom_hbond_distance_DH
_geom_hbond_distance_HA
_geom_hbond_distance_DA
_geom_hbond_angle_DHA
_geom_hbond_publ_flag
O1A H1A O2A 2_765 0.79(5) 1.85(3) 2.638(4) 171(4) yes
C2A H21A I1 1_655 0.99 3.10 3.669(3) 118.0 yes
C2A H22A I2 . 0.99 3.33 4.271(4) 159.9 yes
N1A H11A I4 2_655 0.91 3.05 3.549(3) 116.0 yes
N1A H11A I5 1_655 0.91 3.27 3.983(3) 137.0 yes
N1A H11A I6 . 0.91 3.04 3.655(3) 126.2 yes
N1A H12A I5 2_655 0.91 2.69 3.588(3) 170.3 yes
N1A H13A I4 . 0.91 2.75 3.605(3) 156.3 yes
O1B H1B O2B 2_665 0.82(4) 1.85(4) 2.667(3) 176(4) yes
C2B H21B I2 . 0.99 3.03 3.976(3) 160.8 yes
C2B H22B I6 1_565 0.99 3.18 3.775(3) 120.2 yes
N1B H11B I3 2_666 0.91 2.82 3.648(3) 151.1 yes
N1B H12B I1 . 0.91 3.11 3.647(3) 119.4 yes
N1B H12B O1A 1_455 0.91 2.49 3.320(4) 151.2 yes
N1B H13B I6 1_565 0.91 2.79 3.528(3) 138.7 yes
O1C H1C I5 2_656 0.90(5) 2.57(3) 3.445(3) 164(4) yes
N1C H11C I1 1_655 0.91 3.09 3.711(3) 126.8 yes
N1C H11C I2 . 0.91 3.13 3.640(3) 117.4 yes
N1C H11C I6 . 0.91 3.31 3.868(3) 121.6 yes
N1C H12C I2 2_766 0.91 3.00 3.779(3) 145.0 yes
N1C H13C I3 . 0.91 2.73 3.628(3) 170.2 yes
C2C H21C I3 1_655 0.99 3.14 4.068(3) 155.9 yes
